data_7239976
loop_
_publ_author_name
'Barry, Kristy-Lyn'
'Grimmer, Craig D.'
'Munro, Orde Q.'
'Akerman, Matthew P.'

_publ_section_title
;
 Self-assembled supramolecular structures of O,N,N&#x2032; tridentate
 imidazole--phenol Schiff base compounds
;
_journal_issue 13
_journal_name_full 'RSC Advances'
_journal_page_first 7867
_journal_page_last 7878
_journal_paper_doi 10.1039/C9RA10488G
_journal_volume 10
_journal_year 2020
_chemical_formula_sum 'C12 H13 N3 O'
_chemical_formula_weight 215.25
_space_group_crystal_system monoclinic
_space_group_IT_number 14
_space_group_name_Hall '-P 2yn'
_space_group_name_H-M_alt 'P 1 21/n 1'
_atom_sites_solution_hydrogens mixed
_audit_creation_method SHELXL-2014/7
_audit_update_record
;
2019-01-16 deposited with the CCDC.	2020-02-17 downloaded from the CCDC.
;
_cell_angle_alpha 90
_cell_angle_beta 96.668(5)
_cell_angle_gamma 90
_cell_formula_units_Z 8
_cell_length_a 12.849(5)
_cell_length_b 10.609(4)
_cell_length_c 16.349(5)
_cell_measurement_reflns_used 4440
_cell_measurement_temperature 100(2)
_cell_measurement_theta_max 29.1
_cell_measurement_theta_min 1.9
_cell_volume 2213.5(14)
_computing_cell_refinement 'SAINT-Plus (Bruker, 2012)'
_computing_data_collection 'APEX2 (Bruker, 2012)'
_computing_data_reduction 'SAINT-Plus (Bruker, 2012)'
_computing_molecular_graphics 'WinGX (Farrugia, 2012)'
_computing_structure_refinement 'SHELXL-2016/6 (Sheldrick, 2016)'
_computing_structure_solution 'SHELXL-2016/6 (Sheldrick, 2016)'
_diffrn_ambient_temperature 100(2)
_diffrn_measured_fraction_theta_full 0.998
_diffrn_measured_fraction_theta_max 0.997
_diffrn_measurement_device_type 'Bruker APEXII CCD'
_diffrn_measurement_method '\w and \f-scans'
_diffrn_radiation_monochromator graphite
_diffrn_radiation_source 'Incoatec microsource'
_diffrn_radiation_type MoK\a
_diffrn_radiation_wavelength 0.71073
_diffrn_reflns_av_R_equivalents 0.0262
_diffrn_reflns_av_unetI/netI 0.0277
_diffrn_reflns_Laue_measured_fraction_full 0.998
_diffrn_reflns_Laue_measured_fraction_max 0.997
_diffrn_reflns_limit_h_max 14
_diffrn_reflns_limit_h_min -17
_diffrn_reflns_limit_k_max 12
_diffrn_reflns_limit_k_min -14
_diffrn_reflns_limit_l_max 22
_diffrn_reflns_limit_l_min -22
_diffrn_reflns_number 22148
_diffrn_reflns_point_group_measured_fraction_full 0.998
_diffrn_reflns_point_group_measured_fraction_max 0.997
_diffrn_reflns_theta_full 25.000
_diffrn_reflns_theta_max 29.059
_diffrn_reflns_theta_min 1.912
_exptl_absorpt_coefficient_mu 0.086
_exptl_absorpt_correction_T_max 0.7458
_exptl_absorpt_correction_T_min 0.6843
_exptl_absorpt_correction_type multi-scan
_exptl_absorpt_process_details 'SADABS, Bruker, 2012'
_exptl_crystal_colour colourless
_exptl_crystal_density_diffrn 1.292
_exptl_crystal_description needle
_exptl_crystal_F_000 912
_exptl_crystal_size_max 0.300
_exptl_crystal_size_mid 0.120
_exptl_crystal_size_min 0.090
_refine_diff_density_max 0.417
_refine_diff_density_min -0.234
_refine_diff_density_rms 0.050
_refine_ls_extinction_method none
_refine_ls_goodness_of_fit_ref 1.032
_refine_ls_hydrogen_treatment mixed
_refine_ls_matrix_type full
_refine_ls_number_parameters 301
_refine_ls_number_reflns 5907
_refine_ls_number_restraints 0
_refine_ls_restrained_S_all 1.032
_refine_ls_R_factor_all 0.0639
_refine_ls_R_factor_gt 0.0466
_refine_ls_shift/su_max 0.001
_refine_ls_shift/su_mean 0.000
_refine_ls_structure_factor_coef Fsqd
_refine_ls_weighting_details 'w=1/[\s^2^(Fo^2^)+(0.0733P)^2^+0.6579P] where P=(Fo^2^+2Fc^2^)/3'
_refine_ls_weighting_scheme calc
_refine_ls_wR_factor_gt 0.1297
_refine_ls_wR_factor_ref 0.1435
_reflns_Friedel_coverage 0.000
_reflns_number_gt 4440
_reflns_number_total 5907
_reflns_threshold_expression 'I > 2\s(I)'
_cod_data_source_file c9ra10488g2.cif
_cod_data_source_block shelx_CCDC1
_cod_depositor_comments 'Adding full bibliography for 7239975--7239978.cif.'
_cod_original_cell_volume 2213.5(15)
_cod_original_sg_symbol_H-M 'P 21/n'
_cod_database_code 7239976
_shelx_shelxl_version_number 2014/7
_shelx_space_group_comment
;
The symmetry employed for this shelxl refinement is uniquely defined
by the following loop, which should always be used as a source of
symmetry information in preference to the above space-group names.
They are only intended as comments.
;
_shelx_estimated_absorpt_t_min 0.975
_shelx_estimated_absorpt_t_max 0.992

loop_
_space_group_symop_operation_xyz
'x, y, z'
'-x+1/2, y+1/2, -z+1/2'
'-x, -y, -z'
'x-1/2, -y-1/2, z-1/2'

loop_
_atom_site_label
_atom_site_type_symbol
_atom_site_fract_x
_atom_site_fract_y
_atom_site_fract_z
_atom_site_U_iso_or_equiv
_atom_site_adp_type
_atom_site_occupancy
_atom_site_site_symmetry_order
_atom_site_calc_flag
_atom_site_refinement_flags_posn
_atom_site_refinement_flags_adp
_atom_site_refinement_flags_occupancy
_atom_site_disorder_assembly
_atom_site_disorder_group
O1A O -0.10197(7) 0.13636(9) 0.74089(6) 0.0259(2) Uani 1 1 d . . . . .
O1B O 0.10254(7) -0.10459(9) 0.76393(6) 0.0261(2) Uani 1 1 d . . . . .
N3A N -0.22479(8) -0.03302(10) 0.62609(6) 0.0208(2) Uani 1 1 d . . . . .
N3B N 0.22849(8) 0.06768(11) 0.87423(6) 0.0214(2) Uani 1 1 d . . . . .
N1A N -0.02303(8) -0.26473(11) 0.67436(6) 0.0221(2) Uani 1 1 d . . . . .
N2A N -0.17929(8) -0.30614(10) 0.60728(6) 0.0208(2) Uani 1 1 d . . . . .
N2B N 0.18244(8) 0.34043(10) 0.89280(6) 0.0216(2) Uani 1 1 d . . . . .
N1B N 0.02350(8) 0.29710(11) 0.83137(6) 0.0221(2) Uani 1 1 d . . . . .
C6A C -0.24780(9) 0.09462(12) 0.64001(7) 0.0190(2) Uani 1 1 d . . . . .
C4B C 0.11637(9) 0.24854(12) 0.86010(7) 0.0192(2) Uani 1 1 d . . . . .
C6B C 0.25128(9) -0.06041(12) 0.86147(7) 0.0191(2) Uani 1 1 d . . . . .
C4A C -0.11392(9) -0.21487(12) 0.64194(7) 0.0198(3) Uani 1 1 d . . . . .
C11B C 0.34526(9) -0.10378(13) 0.90408(7) 0.0215(3) Uani 1 1 d . . . . .
H11B H 0.3858 -0.0469 0.9395 0.026 Uiso 1 1 calc R U . . .
C9A C -0.31798(10) 0.34163(13) 0.65764(8) 0.0239(3) Uani 1 1 d . . . . .
H9A H -0.3408 0.4259 0.6639 0.029 Uiso 1 1 calc R U . . .
C8B C 0.22893(10) -0.26738(13) 0.80033(8) 0.0236(3) Uani 1 1 d . . . . .
H8B H 0.1895 -0.3248 0.7645 0.028 Uiso 1 1 calc R U . . .
C9B C 0.32197(10) -0.30714(13) 0.84410(8) 0.0248(3) Uani 1 1 d . . . . .
H9B H 0.3451 -0.3913 0.8379 0.030 Uiso 1 1 calc R U . . .
C8A C -0.22649(10) 0.30052(12) 0.70293(8) 0.0225(3) Uani 1 1 d . . . . .
H8A H -0.1879 0.3571 0.7399 0.027 Uiso 1 1 calc R U . . .
C7A C -0.18988(9) 0.17795(12) 0.69541(7) 0.0200(3) Uani 1 1 d . . . . .
C10B C 0.38198(10) -0.22557(13) 0.89708(7) 0.0238(3) Uani 1 1 d . . . . .
C11A C -0.34050(9) 0.13939(12) 0.59611(7) 0.0214(3) Uani 1 1 d . . . . .
H11A H -0.3804 0.0832 0.5596 0.026 Uiso 1 1 calc R U . . .
C10A C -0.37700(9) 0.26134(13) 0.60315(7) 0.0229(3) Uani 1 1 d . . . . .
C2A C -0.12688(10) -0.41805(13) 0.61849(8) 0.0242(3) Uani 1 1 d . . . . .
H2A H -0.1523 -0.4989 0.6009 0.029 Uiso 1 1 calc R U . . .
C2B C 0.12793(10) 0.45134(13) 0.88451(8) 0.0254(3) Uani 1 1 d . . . . .
H2B H 0.1531 0.5323 0.9020 0.031 Uiso 1 1 calc R U . . .
C1A C -0.03105(10) -0.39117(13) 0.65985(8) 0.0248(3) Uani 1 1 d . . . . .
H1A H 0.0221 -0.4514 0.6761 0.030 Uiso 1 1 calc R U . . .
C7B C 0.19200(9) -0.14497(12) 0.80779(7) 0.0204(3) Uani 1 1 d . . . . .
C12A C -0.47789(11) 0.30401(15) 0.55474(9) 0.0327(3) Uani 1 1 d . . . . .
H12A H -0.4971 0.2454 0.5092 0.049 Uiso 1 1 calc R U . . .
H12B H -0.4685 0.3887 0.5327 0.049 Uiso 1 1 calc R U . . .
H12C H -0.5336 0.3058 0.5909 0.049 Uiso 1 1 calc R U . . .
C3A C -0.28513(10) -0.29177(14) 0.56490(8) 0.0262(3) Uani 1 1 d . . . . .
H3A H -0.3306 -0.2548 0.6027 0.039 Uiso 1 1 calc R U . . .
H3B H -0.3125 -0.3745 0.5465 0.039 Uiso 1 1 calc R U . . .
H3C H -0.2833 -0.2363 0.5172 0.039 Uiso 1 1 calc R U . . .
C5B C 0.13793(10) 0.11518(12) 0.85205(7) 0.0213(3) Uani 1 1 d . . . . .
H5B H 0.0830 0.0612 0.8295 0.026 Uiso 1 1 calc R U . . .
C5A C -0.13507(9) -0.08163(12) 0.64988(7) 0.0211(3) Uani 1 1 d . . . . .
H5A H -0.0804 -0.0282 0.6736 0.025 Uiso 1 1 calc R U . . .
C1B C 0.03078(10) 0.42347(13) 0.84639(8) 0.0250(3) Uani 1 1 d . . . . .
H1B H -0.0236 0.4830 0.8324 0.030 Uiso 1 1 calc R U . . .
C12B C 0.48447(11) -0.26677(16) 0.94393(9) 0.0330(3) Uani 1 1 d . . . . .
H22A H 0.5410 -0.2561 0.9091 0.049 Uiso 1 1 calc R U . . .
H22B H 0.4798 -0.3556 0.9594 0.049 Uiso 1 1 calc R U . . .
H22C H 0.4992 -0.2153 0.9937 0.049 Uiso 1 1 calc R U . . .
C3B C 0.29033(10) 0.32690(14) 0.93090(9) 0.0281(3) Uani 1 1 d . . . . .
H13A H 0.2930 0.2647 0.9754 0.042 Uiso 1 1 calc R U . . .
H13B H 0.3159 0.4083 0.9534 0.042 Uiso 1 1 calc R U . . .
H13C H 0.3345 0.2986 0.8895 0.042 Uiso 1 1 calc R U . . .
H101 H -0.0656(15) 0.199(2) 0.7719(12) 0.059(6) Uiso 1 1 d . . . . .
H102 H 0.0658(15) -0.1721(19) 0.7306(12) 0.057(6) Uiso 1 1 d . . . . .

loop_
_atom_site_aniso_label
_atom_site_aniso_U_11
_atom_site_aniso_U_22
_atom_site_aniso_U_33
_atom_site_aniso_U_23
_atom_site_aniso_U_13
_atom_site_aniso_U_12
O1A 0.0210(5) 0.0239(5) 0.0297(5) -0.0025(4) -0.0102(4) 0.0031(4)
O1B 0.0203(5) 0.0261(5) 0.0287(5) -0.0030(4) -0.0099(4) 0.0036(4)
N3A 0.0194(5) 0.0244(6) 0.0183(5) 0.0006(4) 0.0004(4) 0.0004(4)
N3B 0.0190(5) 0.0263(6) 0.0183(5) 0.0005(4) -0.0003(4) 0.0015(4)
N1A 0.0192(5) 0.0266(6) 0.0199(5) -0.0017(4) -0.0008(4) 0.0018(4)
N2A 0.0178(5) 0.0246(6) 0.0197(5) -0.0013(4) 0.0008(4) -0.0014(4)
N2B 0.0190(5) 0.0264(6) 0.0192(5) -0.0029(4) 0.0012(4) -0.0010(4)
N1B 0.0194(5) 0.0240(6) 0.0221(5) -0.0002(4) -0.0005(4) 0.0021(4)
C6A 0.0155(6) 0.0240(6) 0.0174(5) 0.0015(4) 0.0016(4) 0.0000(4)
C4B 0.0158(6) 0.0240(6) 0.0173(5) -0.0007(4) 0.0005(4) -0.0005(4)
C6B 0.0158(6) 0.0241(6) 0.0173(5) 0.0020(4) 0.0014(4) 0.0002(4)
C4A 0.0164(6) 0.0249(7) 0.0178(5) -0.0012(4) 0.0007(4) -0.0009(4)
C11B 0.0150(6) 0.0323(7) 0.0169(5) 0.0000(5) 0.0003(4) 0.0012(5)
C9A 0.0228(7) 0.0255(7) 0.0233(6) 0.0014(5) 0.0028(5) 0.0056(5)
C8B 0.0216(6) 0.0264(7) 0.0221(6) -0.0012(5) 0.0002(5) 0.0021(5)
C9B 0.0221(7) 0.0292(7) 0.0232(6) 0.0006(5) 0.0033(5) 0.0068(5)
C8A 0.0205(6) 0.0241(7) 0.0223(6) -0.0006(5) 0.0001(5) 0.0003(5)
C7A 0.0154(6) 0.0251(7) 0.0188(5) 0.0029(4) -0.0009(4) 0.0005(4)
C10B 0.0175(6) 0.0355(8) 0.0184(5) 0.0027(5) 0.0020(5) 0.0061(5)
C11A 0.0159(6) 0.0300(7) 0.0180(5) -0.0004(5) 0.0012(4) -0.0002(5)
C10A 0.0159(6) 0.0343(7) 0.0187(5) 0.0024(5) 0.0025(4) 0.0048(5)
C2A 0.0269(7) 0.0226(7) 0.0229(6) -0.0001(5) 0.0018(5) -0.0009(5)
C2B 0.0283(7) 0.0243(7) 0.0232(6) -0.0027(5) 0.0007(5) -0.0011(5)
C1A 0.0267(7) 0.0252(7) 0.0219(6) 0.0009(5) 0.0009(5) 0.0033(5)
C7B 0.0155(6) 0.0277(7) 0.0175(5) 0.0027(4) -0.0001(4) 0.0020(4)
C12A 0.0226(7) 0.0457(9) 0.0283(7) -0.0016(6) -0.0034(6) 0.0134(6)
C3A 0.0166(6) 0.0319(7) 0.0290(6) -0.0078(5) -0.0014(5) -0.0015(5)
C5B 0.0176(6) 0.0246(7) 0.0213(6) -0.0006(5) 0.0004(5) -0.0004(4)
C5A 0.0169(6) 0.0245(7) 0.0213(6) -0.0029(5) 0.0000(5) -0.0017(4)
C1B 0.0260(7) 0.0251(7) 0.0230(6) -0.0002(5) -0.0010(5) 0.0035(5)
C12B 0.0226(7) 0.0466(9) 0.0282(7) -0.0016(6) -0.0040(5) 0.0147(6)
C3B 0.0168(6) 0.0370(8) 0.0295(7) -0.0104(6) -0.0015(5) -0.0015(5)

loop_
_atom_type_symbol
_atom_type_description
_atom_type_scat_dispersion_real
_atom_type_scat_dispersion_imag
_atom_type_scat_source
C C 0.0033 0.0016 'International Tables Vol C Tables 4.2.6.8 and 6.1.1.4'
N N 0.0061 0.0033 'International Tables Vol C Tables 4.2.6.8 and 6.1.1.4'
O O 0.0106 0.0060 'International Tables Vol C Tables 4.2.6.8 and 6.1.1.4'
H H 0.0000 0.0000 'International Tables Vol C Tables 4.2.6.8 and 6.1.1.4'

loop_
_geom_angle_atom_site_label_1
_geom_angle_atom_site_label_2
_geom_angle_atom_site_label_3
_geom_angle
_geom_angle_site_symmetry_1
_geom_angle_site_symmetry_3
_geom_angle_publ_flag
C7A O1A H101 113.5(12) . . ?
C7B O1B H102 112.7(11) . . ?
C5A N3A C6A 122.39(11) . . ?
C5B N3B C6B 122.30(11) . . ?
C4A N1A C1A 106.00(11) . . ?
C4A N2A C2A 106.94(11) . . ?
C4A N2A C3A 128.22(11) . . ?
C2A N2A C3A 124.84(11) . . ?
C4B N2B C2B 106.76(11) . . ?
C4B N2B C3B 128.00(11) . . ?
C2B N2B C3B 125.23(11) . . ?
C4B N1B C1B 106.04(11) . . ?
C11A C6A N3A 115.14(11) . . ?
C11A C6A C7A 117.99(12) . . ?
N3A C6A C7A 126.81(11) . . ?
N1B C4B N2B 110.70(11) . . ?
N1B C4B C5B 121.14(11) . . ?
N2B C4B C5B 128.12(11) . . ?
C11B C6B N3B 115.15(11) . . ?
C11B C6B C7B 118.14(12) . . ?
N3B C6B C7B 126.64(11) . . ?
N1A C4A N2A 110.65(11) . . ?
N1A C4A C5A 121.06(11) . . ?
N2A C4A C5A 128.20(11) . . ?
C10B C11B C6B 123.23(12) . . ?
C10B C11B H11B 118.4 . . ?
C6B C11B H11B 118.4 . . ?
C8A C9A C10A 121.00(12) . . ?
C8A C9A H9A 119.5 . . ?
C10A C9A H9A 119.5 . . ?
C9B C8B C7B 121.38(12) . . ?
C9B C8B H8B 119.3 . . ?
C7B C8B H8B 119.3 . . ?
C8B C9B C10B 120.95(13) . . ?
C8B C9B H9B 119.5 . . ?
C10B C9B H9B 119.5 . . ?
C9A C8A C7A 121.41(12) . . ?
C9A C8A H8A 119.3 . . ?
C7A C8A H8A 119.3 . . ?
O1A C7A C8A 121.68(11) . . ?
O1A C7A C6A 119.48(11) . . ?
C8A C7A C6A 118.82(11) . . ?
C11B C10B C9B 117.51(12) . . ?
C11B C10B C12B 120.92(12) . . ?
C9B C10B C12B 121.55(13) . . ?
C10A C11A C6A 123.38(12) . . ?
C10A C11A H11A 118.3 . . ?
C6A C11A H11A 118.3 . . ?
C11A C10A C9A 117.39(11) . . ?
C11A C10A C12A 121.03(12) . . ?
C9A C10A C12A 121.57(12) . . ?
C1A C2A N2A 106.69(12) . . ?
C1A C2A H2A 126.7 . . ?
N2A C2A H2A 126.7 . . ?
C1B C2B N2B 106.88(12) . . ?
C1B C2B H2B 126.6 . . ?
N2B C2B H2B 126.6 . . ?
N1A C1A C2A 109.72(12) . . ?
N1A C1A H1A 125.1 . . ?
C2A C1A H1A 125.1 . . ?
O1B C7B C8B 121.76(11) . . ?
O1B C7B C6B 119.45(11) . . ?
C8B C7B C6B 118.78(11) . . ?
C10A C12A H12A 109.5 . . ?
C10A C12A H12B 109.5 . . ?
H12A C12A H12B 109.5 . . ?
C10A C12A H12C 109.5 . . ?
H12A C12A H12C 109.5 . . ?
H12B C12A H12C 109.5 . . ?
N2A C3A H3A 109.5 . . ?
N2A C3A H3B 109.5 . . ?
H3A C3A H3B 109.5 . . ?
N2A C3A H3C 109.5 . . ?
H3A C3A H3C 109.5 . . ?
H3B C3A H3C 109.5 . . ?
N3B C5B C4B 122.32(12) . . ?
N3B C5B H5B 118.8 . . ?
C4B C5B H5B 118.8 . . ?
N3A C5A C4A 122.49(11) . . ?
N3A C5A H5A 118.8 . . ?
C4A C5A H5A 118.8 . . ?
C2B C1B N1B 109.62(12) . . ?
C2B C1B H1B 125.2 . . ?
N1B C1B H1B 125.2 . . ?
C10B C12B H22A 109.5 . . ?
C10B C12B H22B 109.5 . . ?
H22A C12B H22B 109.5 . . ?
C10B C12B H22C 109.5 . . ?
H22A C12B H22C 109.5 . . ?
H22B C12B H22C 109.5 . . ?
N2B C3B H13A 109.5 . . ?
N2B C3B H13B 109.5 . . ?
H13A C3B H13B 109.5 . . ?
N2B C3B H13C 109.5 . . ?
H13A C3B H13C 109.5 . . ?
H13B C3B H13C 109.5 . . ?

loop_
_geom_bond_atom_site_label_1
_geom_bond_atom_site_label_2
_geom_bond_distance
_geom_bond_site_symmetry_2
_geom_bond_publ_flag
O1A C7A 1.3523(14) . ?
O1A H101 0.93(2) . ?
O1B C7B 1.3519(14) . ?
O1B H102 0.99(2) . ?
N3A C5A 1.2815(16) . ?
N3A C6A 1.4102(17) . ?
N3B C5B 1.2811(16) . ?
N3B C6B 1.4108(18) . ?
N1A C4A 1.3345(16) . ?
N1A C1A 1.3641(18) . ?
N2A C4A 1.3615(16) . ?
N2A C2A 1.3668(17) . ?
N2A C3A 1.4607(16) . ?
N2B C4B 1.3606(16) . ?
N2B C2B 1.3680(18) . ?
N2B C3B 1.4594(16) . ?
N1B C4B 1.3341(16) . ?
N1B C1B 1.3642(19) . ?
C6A C11A 1.4002(17) . ?
C6A C7A 1.4140(17) . ?
C4B C5B 1.4507(19) . ?
C6B C11B 1.3999(17) . ?
C6B C7B 1.4142(17) . ?
C4A C5A 1.4481(19) . ?
C11B C10B 1.3847(19) . ?
C11B H11B 0.9500 . ?
C9A C8A 1.3850(17) . ?
C9A C10A 1.3919(18) . ?
C9A H9A 0.9500 . ?
C8B C9B 1.3858(17) . ?
C8B C7B 1.3928(19) . ?
C8B H8B 0.9500 . ?
C9B C10B 1.3922(19) . ?
C9B H9B 0.9500 . ?
C8A C7A 1.3930(19) . ?
C8A H8A 0.9500 . ?
C10B C12B 1.5092(18) . ?
C11A C10A 1.3855(19) . ?
C11A H11A 0.9500 . ?
C10A C12A 1.5077(17) . ?
C2A C1A 1.3643(18) . ?
C2A H2A 0.9500 . ?
C2B C1B 1.3614(18) . ?
C2B H2B 0.9500 . ?
C1A H1A 0.9500 . ?
C12A H12A 0.9800 . ?
C12A H12B 0.9800 . ?
C12A H12C 0.9800 . ?
C3A H3A 0.9800 . ?
C3A H3B 0.9800 . ?
C3A H3C 0.9800 . ?
C5B H5B 0.9500 . ?
C5A H5A 0.9500 . ?
C1B H1B 0.9500 . ?
C12B H22A 0.9800 . ?
C12B H22B 0.9800 . ?
C12B H22C 0.9800 . ?
C3B H13A 0.9800 . ?
C3B H13B 0.9800 . ?
C3B H13C 0.9800 . ?

loop_
_geom_torsion_atom_site_label_1
_geom_torsion_atom_site_label_2
_geom_torsion_atom_site_label_3
_geom_torsion_atom_site_label_4
_geom_torsion
_geom_torsion_site_symmetry_1
_geom_torsion_site_symmetry_2
_geom_torsion_site_symmetry_3
_geom_torsion_site_symmetry_4
_geom_torsion_publ_flag
C5A N3A C6A C11A 167.46(11) . . . . ?
C5A N3A C6A C7A -15.43(19) . . . . ?
C1B N1B C4B N2B -0.10(14) . . . . ?
C1B N1B C4B C5B -178.06(11) . . . . ?
C2B N2B C4B N1B 0.39(14) . . . . ?
C3B N2B C4B N1B 179.57(11) . . . . ?
C2B N2B C4B C5B 178.17(12) . . . . ?
C3B N2B C4B C5B -2.6(2) . . . . ?
C5B N3B C6B C11B -167.04(11) . . . . ?
C5B N3B C6B C7B 16.30(19) . . . . ?
C1A N1A C4A N2A -0.02(13) . . . . ?
C1A N1A C4A C5A 176.76(11) . . . . ?
C2A N2A C4A N1A -0.03(14) . . . . ?
C3A N2A C4A N1A -179.46(11) . . . . ?
C2A N2A C4A C5A -176.53(12) . . . . ?
C3A N2A C4A C5A 4.0(2) . . . . ?
N3B C6B C11B C10B -177.93(11) . . . . ?
C7B C6B C11B C10B -0.97(18) . . . . ?
C7B C8B C9B C10B -0.1(2) . . . . ?
C10A C9A C8A C7A 0.33(19) . . . . ?
C9A C8A C7A O1A -178.40(11) . . . . ?
C9A C8A C7A C6A 0.19(19) . . . . ?
C11A C6A C7A O1A 177.69(11) . . . . ?
N3A C6A C7A O1A 0.66(19) . . . . ?
C11A C6A C7A C8A -0.93(17) . . . . ?
N3A C6A C7A C8A -177.96(11) . . . . ?
C6B C11B C10B C9B 0.70(19) . . . . ?
C6B C11B C10B C12B 179.41(12) . . . . ?
C8B C9B C10B C11B -0.13(19) . . . . ?
C8B C9B C10B C12B -178.83(12) . . . . ?
N3A C6A C11A C10A 178.61(11) . . . . ?
C7A C6A C11A C10A 1.24(18) . . . . ?
C6A C11A C10A C9A -0.73(19) . . . . ?
C6A C11A C10A C12A -179.54(12) . . . . ?
C8A C9A C10A C11A -0.07(19) . . . . ?
C8A C9A C10A C12A 178.74(12) . . . . ?
C4A N2A C2A C1A 0.08(14) . . . . ?
C3A N2A C2A C1A 179.52(11) . . . . ?
C4B N2B C2B C1B -0.52(14) . . . . ?
C3B N2B C2B C1B -179.73(11) . . . . ?
C4A N1A C1A C2A 0.07(14) . . . . ?
N2A C2A C1A N1A -0.09(14) . . . . ?
C9B C8B C7B O1B 178.49(11) . . . . ?
C9B C8B C7B C6B -0.13(19) . . . . ?
C11B C6B C7B O1B -178.00(11) . . . . ?
N3B C6B C7B O1B -1.42(19) . . . . ?
C11B C6B C7B C8B 0.65(17) . . . . ?
N3B C6B C7B C8B 177.23(11) . . . . ?
C6B N3B C5B C4B -175.76(11) . . . . ?
N1B C4B C5B N3B 175.33(11) . . . . ?
N2B C4B C5B N3B -2.3(2) . . . . ?
C6A N3A C5A C4A 174.63(11) . . . . ?
N1A C4A C5A N3A -173.49(11) . . . . ?
N2A C4A C5A N3A 2.7(2) . . . . ?
N2B C2B C1B N1B 0.47(15) . . . . ?
C4B N1B C1B C2B -0.23(14) . . . . ?
